data_2310537
loop_
_publ_author_name
'Bryden, J.H.'

_publ_section_title
;
 The Crystal Structure of Aminoguanidine Hydrochloride
;
_journal_name_full 'Acta Crystallographica (1,1948-23,1967)'
_journal_page_first 677
_journal_page_last 680
_journal_volume 10
_journal_year 1957
_chemical_formula_sum 'C H7 Cl N4'
_chemical_name_systematic 'C (N H2)2 (N H N H2) Cl'
_space_group_IT_number 14
_symmetry_space_group_name_Hall '-P 2yn'
_symmetry_space_group_name_H-M 'P 1 21/n 1'
_cell_angle_alpha 90
_cell_angle_beta 103.1
_cell_angle_gamma 90
_cell_formula_units_Z 4
_cell_length_a 7.78
_cell_length_b 11.07
_cell_length_c 6
_cell_volume 503.300
_citation_journal_id_ASTM ACCRA9
_cod_data_source_file Bryden_ACCRA9_1957_247.cif
_cod_data_source_block C1H7Cl1N4
_cod_original_cell_volume 503.2997
_cod_original_sg_symbol_Hall '-P 2ybc (x-z,y,z)'
_cod_original_formula_sum 'C1 H7 Cl1 N4'
_cod_database_code 2310537

loop_
_symmetry_equiv_pos_as_xyz
x,y,z
-x+1/2,y+1/2,-z+1/2
-x,-y,-z
x-1/2,-y-1/2,z-1/2

loop_
_atom_site_label
_atom_site_type_symbol
_atom_site_fract_x
_atom_site_fract_y
_atom_site_fract_z
_atom_site_occupancy
_atom_site_U_iso_or_equiv
C1 C+4 0.304 -0.053 0.053 1 0.0
N3 N-2 0.308 0.097 0.332 1 0.0
N2 N-3 0.231 -0.094 -0.155 1 0.0
Cl1 Cl-1 0.5159 0.3347 0.1523 1 0.0
N4 N-2 0.241 0.054 0.106 1 0.0
N1 N-3 0.429 -0.113 0.195 1 0.0
